data_4300631
loop_
_publ_author_name
'Dickie, Diane A.'
'Schatte, Gabriele'
'Jennings, Michael C.'
'Jenkins, Hilary A.'
'Khoo, Sarah Y. L.'
'Clyburne, Jason A. C.'

_publ_section_title
;
 Structure of Organic and Metal-Organic Networks Based on a
 Bifunctionalm-Terphenyl Carboxylic Acid
;
_journal_issue 4
_journal_name_full 'Inorganic Chemistry'
_journal_page_first 1646
_journal_page_last 1655
_journal_paper_doi 10.1021/ic051690g
_journal_volume 45
_journal_year 2006
_chemical_formula_moiety 'C31 H26 N2 O5 Zn'
_chemical_formula_sum 'C31 H26 N2 O5 Zn'
_chemical_formula_weight 571.91
_space_group_IT_number 14
_symmetry_cell_setting monoclinic
_symmetry_space_group_name_Hall '-P 2yn'
_symmetry_space_group_name_H-M 'P 1 21/n 1'
_cell_angle_alpha 90.00
_cell_angle_beta 90.6760(13)
_cell_angle_gamma 90.00
_cell_formula_units_Z 4
_cell_length_a 10.6080(2)
_cell_length_b 14.9550(4)
_cell_length_c 16.4450(4)
_cell_measurement_temperature 173(2)
_cell_volume 2608.70(11)
_diffrn_ambient_temperature 173(2)
_exptl_crystal_density_diffrn 1.456
_cod_depositor_comments
;
 Updating bibliography.

 Antanas Vaitkus,
 2017-07-07
;
_cod_original_sg_symbol_Hall 'P 2yn'
_cod_original_sg_symbol_H-M 'P 21/n'
_cod_database_code 4300631

loop_
_symmetry_equiv_pos_as_xyz
'x, y, z'
'-x+1/2, y+1/2, -z+1/2'
'-x, -y, -z'
'x-1/2, -y-1/2, z-1/2'

loop_
_atom_site_label
_atom_site_type_symbol
_atom_site_fract_x
_atom_site_fract_y
_atom_site_fract_z
_atom_site_U_iso_or_equiv
_atom_site_adp_type
_atom_site_occupancy
_atom_site_symmetry_multiplicity
_atom_site_calc_flag
_atom_site_refinement_flags
_atom_site_disorder_assembly
_atom_site_disorder_group
Zn1 Zn 0.23692(3) 0.09061(2) 0.415346(19) 0.01965(12) Uani 1 1 d . . .
O11 O 0.35317(17) 0.13173(15) 0.32503(11) 0.0217(5) Uani 1 1 d . . .
O12 O 0.54983(18) 0.11523(15) 0.37473(12) 0.0259(5) Uani 1 1 d . . .
O13 O 0.6939(2) 0.28138(16) -0.02393(12) 0.0311(5) Uani 1 1 d . . .
O14 O 0.6293(2) 0.40855(17) 0.02795(13) 0.0312(5) Uani 1 1 d . . .
O61 O 0.4000(2) 0.07856(16) 0.49623(12) 0.0263(5) Uani 1 1 d . . .
H61 H 0.464(3) 0.084(2) 0.465(2) 0.032 Uiso 1 1 d . . .
N41 N 0.0781(2) 0.10410(18) 0.33263(15) 0.0234(6) Uani 1 1 d . . .
N51 N 0.2398(2) -0.04884(18) 0.40576(14) 0.0219(6) Uani 1 1 d . . .
C11 C 0.5201(2) 0.1874(2) 0.24672(16) 0.0179(6) Uani 1 1 d . . .
C12 C 0.5202(3) 0.1420(2) 0.17143(17) 0.0205(7) Uani 1 1 d . . .
C13 C 0.5613(3) 0.1877(2) 0.10298(17) 0.0238(7) Uani 1 1 d . . .
H13 H 0.5642 0.1570 0.0524 0.029 Uiso 1 1 calc . . .
C14 C 0.5982(3) 0.2763(2) 0.10618(17) 0.0226(7) Uani 1 1 d . . .
C15 C 0.5964(3) 0.3199(2) 0.18101(18) 0.0252(7) Uani 1 1 d . . .
H15 H 0.6203 0.3811 0.1836 0.030 Uiso 1 1 calc . . .
C16 C 0.5608(3) 0.2767(2) 0.25195(17) 0.0212(7) Uani 1 1 d . . .
C17 C 0.4724(3) 0.1404(2) 0.32224(17) 0.0198(7) Uani 1 1 d . . .
C18 C 0.6419(3) 0.3248(2) 0.03203(18) 0.0260(8) Uani 1 1 d . . .
C21 C 0.4819(3) 0.0467(2) 0.16426(17) 0.0206(7) Uani 1 1 d . . .
C22 C 0.5282(3) -0.0187(2) 0.21663(18) 0.0261(7) Uani 1 1 d . . .
H22 H 0.5851 -0.0026 0.2592 0.031 Uiso 1 1 calc . . .
C23 C 0.4922(3) -0.1075(2) 0.2075(2) 0.0327(8) Uani 1 1 d . . .
H23 H 0.5248 -0.1515 0.2436 0.039 Uiso 1 1 calc . . .
C24 C 0.4094(3) -0.1320(2) 0.1460(2) 0.0352(8) Uani 1 1 d . . .
H24 H 0.3852 -0.1928 0.1394 0.042 Uiso 1 1 calc . . .
C25 C 0.3624(3) -0.0675(2) 0.0943(2) 0.0338(8) Uani 1 1 d . . .
H25 H 0.3044 -0.0840 0.0524 0.041 Uiso 1 1 calc . . .
C26 C 0.3981(3) 0.0207(2) 0.10240(19) 0.0282(8) Uani 1 1 d . . .
H26 H 0.3656 0.0641 0.0656 0.034 Uiso 1 1 calc . . .
C31 C 0.5702(3) 0.3248(2) 0.33145(18) 0.0231(7) Uani 1 1 d . . .
C32 C 0.6796(3) 0.3733(2) 0.34815(19) 0.0306(8) Uani 1 1 d . . .
H32 H 0.7446 0.3753 0.3090 0.037 Uiso 1 1 calc . . .
C33 C 0.6950(3) 0.4186(2) 0.4208(2) 0.0369(9) Uani 1 1 d . . .
H33 H 0.7699 0.4516 0.4312 0.044 Uiso 1 1 calc . . .
C34 C 0.6019(4) 0.4158(2) 0.4778(2) 0.0362(9) Uani 1 1 d . . .
H34 H 0.6130 0.4462 0.5281 0.043 Uiso 1 1 calc . . .
C35 C 0.4918(3) 0.3689(2) 0.46239(19) 0.0326(8) Uani 1 1 d . . .
H35 H 0.4274 0.3669 0.5020 0.039 Uiso 1 1 calc . . .
C36 C 0.4760(3) 0.3246(2) 0.38876(19) 0.0269(7) Uani 1 1 d . . .
H36 H 0.3994 0.2938 0.3776 0.032 Uiso 1 1 calc . . .
C41 C -0.0386(3) 0.0962(3) 0.3605(2) 0.0408(10) Uani 1 1 d . . .
H41 H -0.0498 0.0794 0.4157 0.049 Uiso 1 1 calc . . .
C42 C -0.1443(3) 0.1115(3) 0.3125(2) 0.0479(11) Uani 1 1 d . . .
H42 H -0.2261 0.1071 0.3349 0.058 Uiso 1 1 calc . . .
C43 C -0.1298(3) 0.1331(3) 0.2324(2) 0.0442(10) Uani 1 1 d . . .
H43 H -0.2012 0.1434 0.1982 0.053 Uiso 1 1 calc . . .
C44 C -0.0106(3) 0.1397(3) 0.2024(2) 0.0486(11) Uani 1 1 d . . .
H44 H 0.0025 0.1543 0.1469 0.058 Uiso 1 1 calc . . .
C45 C 0.0907(3) 0.1247(3) 0.2544(2) 0.0342(9) Uani 1 1 d . . .
H45 H 0.1733 0.1294 0.2332 0.041 Uiso 1 1 calc . . .
C51 C 0.2543(3) -0.0978(2) 0.47333(18) 0.0264(7) Uani 1 1 d . . .
H51 H 0.2619 -0.0678 0.5241 0.032 Uiso 1 1 calc . . .
C52 C 0.2587(3) -0.1902(2) 0.4724(2) 0.0334(8) Uani 1 1 d . . .
H52 H 0.2687 -0.2230 0.5215 0.040 Uiso 1 1 calc . . .
C53 C 0.2483(3) -0.2336(2) 0.3992(2) 0.0340(8) Uani 1 1 d . . .
H53 H 0.2507 -0.2971 0.3969 0.041 Uiso 1 1 calc . . .
C54 C 0.2341(3) -0.1840(2) 0.3286(2) 0.0322(8) Uani 1 1 d . . .
H54 H 0.2275 -0.2126 0.2772 0.039 Uiso 1 1 calc . . .
C55 C 0.2300(3) -0.0926(2) 0.33482(18) 0.0264(7) Uani 1 1 d . . .
H55 H 0.2196 -0.0585 0.2864 0.032 Uiso 1 1 calc . . .
C61 C 0.4234(3) 0.1152(3) 0.57447(19) 0.0360(9) Uani 1 1 d . . .
H61A H 0.4366 0.1799 0.5698 0.043 Uiso 1 1 calc R . .
H61B H 0.4989 0.0874 0.5983 0.043 Uiso 1 1 calc R . .
H61C H 0.3510 0.1037 0.6094 0.043 Uiso 1 1 calc R . .

loop_
_atom_site_aniso_label
_atom_site_aniso_U_11
_atom_site_aniso_U_22
_atom_site_aniso_U_33
_atom_site_aniso_U_23
_atom_site_aniso_U_13
_atom_site_aniso_U_12
Zn1 0.01905(18) 0.0239(2) 0.01610(18) -0.00012(15) 0.00228(13) 0.00118(15)
O11 0.0171(10) 0.0323(13) 0.0156(10) 0.0021(9) 0.0011(8) -0.0014(9)
O12 0.0195(10) 0.0398(15) 0.0185(11) 0.0067(10) 0.0002(9) 0.0020(10)
O13 0.0366(13) 0.0379(15) 0.0191(11) 0.0004(11) 0.0061(10) -0.0114(11)
O14 0.0324(12) 0.0345(15) 0.0268(12) 0.0091(11) 0.0018(10) -0.0036(11)
O61 0.0213(11) 0.0384(15) 0.0192(11) -0.0008(10) 0.0020(9) 0.0003(10)
N41 0.0199(12) 0.0303(17) 0.0202(13) 0.0020(11) 0.0015(10) -0.0003(11)
N51 0.0182(12) 0.0270(15) 0.0206(13) -0.0016(11) 0.0030(10) 0.0008(11)
C11 0.0112(13) 0.0266(19) 0.0160(14) -0.0003(13) 0.0004(11) 0.0025(12)
C12 0.0197(15) 0.0237(18) 0.0180(15) 0.0025(13) -0.0001(12) -0.0004(13)
C13 0.0219(15) 0.033(2) 0.0168(15) -0.0023(14) 0.0009(12) -0.0033(14)
C14 0.0191(14) 0.032(2) 0.0170(14) 0.0042(14) 0.0020(12) -0.0047(13)
C15 0.0236(16) 0.0257(19) 0.0263(17) 0.0011(14) 0.0019(13) -0.0051(14)
C16 0.0186(14) 0.0261(19) 0.0189(15) -0.0006(13) 0.0017(12) -0.0038(13)
C17 0.0225(15) 0.0200(18) 0.0167(15) -0.0037(13) 0.0005(12) -0.0017(13)
C18 0.0189(15) 0.039(2) 0.0206(16) 0.0039(15) -0.0012(13) -0.0097(14)
C21 0.0189(14) 0.0241(18) 0.0190(15) -0.0006(13) 0.0060(12) 0.0000(13)
C22 0.0257(16) 0.028(2) 0.0242(16) -0.0007(14) 0.0001(13) 0.0018(14)
C23 0.0381(19) 0.028(2) 0.0319(18) 0.0003(15) 0.0033(15) 0.0025(16)
C24 0.044(2) 0.026(2) 0.035(2) -0.0043(16) 0.0089(17) -0.0056(17)
C25 0.0357(18) 0.037(2) 0.0284(18) -0.0092(16) 0.0007(15) -0.0090(16)
C26 0.0275(17) 0.031(2) 0.0261(17) -0.0010(15) -0.0026(14) -0.0006(14)
C31 0.0274(16) 0.0217(18) 0.0202(15) 0.0008(13) -0.0012(13) -0.0022(13)
C32 0.0334(18) 0.033(2) 0.0256(17) -0.0004(15) 0.0005(14) -0.0090(15)
C33 0.042(2) 0.037(2) 0.0317(19) -0.0005(17) -0.0107(16) -0.0112(17)
C34 0.050(2) 0.032(2) 0.0267(18) -0.0076(16) -0.0083(16) 0.0036(18)
C35 0.0347(18) 0.038(2) 0.0255(17) -0.0058(16) 0.0019(15) 0.0081(16)
C36 0.0249(16) 0.029(2) 0.0267(17) -0.0035(14) -0.0014(14) 0.0009(14)
C41 0.0219(17) 0.073(3) 0.0277(18) 0.0099(19) 0.0027(14) -0.0013(18)
C42 0.0149(16) 0.094(4) 0.035(2) 0.003(2) 0.0022(15) -0.0007(18)
C43 0.0232(18) 0.073(3) 0.036(2) 0.003(2) -0.0097(16) 0.0071(18)
C44 0.035(2) 0.087(3) 0.0235(18) 0.009(2) -0.0037(16) -0.001(2)
C45 0.0203(16) 0.055(3) 0.0276(18) 0.0069(17) 0.0019(14) -0.0006(16)
C51 0.0309(17) 0.026(2) 0.0224(16) 0.0019(14) 0.0030(13) 0.0017(14)
C52 0.0377(19) 0.032(2) 0.0310(18) 0.0093(16) 0.0045(15) -0.0026(16)
C53 0.0303(18) 0.028(2) 0.044(2) -0.0032(16) 0.0034(16) -0.0027(15)
C54 0.0300(18) 0.032(2) 0.0342(19) -0.0107(16) -0.0015(15) -0.0001(15)
C55 0.0283(16) 0.027(2) 0.0237(16) -0.0016(15) -0.0057(13) 0.0037(14)
C61 0.0316(18) 0.056(3) 0.0201(16) -0.0092(16) -0.0035(14) 0.0038(17)

loop_
_geom_bond_atom_site_label_1
_geom_bond_atom_site_label_2
_geom_bond_distance
_geom_bond_site_symmetry_2
_geom_bond_publ_flag
Zn1 O11 2.037(2) . ?
Zn1 N51 2.092(3) . ?
Zn1 N41 2.162(2) . ?
Zn1 O61 2.177(2) . ?
Zn1 O14 2.187(2) 4_566 ?
Zn1 O13 2.209(2) 4_566 ?
Zn1 C18 2.519(3) 4_566 ?
O11 C17 1.273(3) . ?
O12 C17 1.243(3) . ?
O13 C18 1.259(4) . ?
O13 Zn1 2.209(2) 4_665 ?
O14 C18 1.262(4) . ?
O14 Zn1 2.187(2) 4_665 ?
O61 C61 1.418(4) . ?
O61 H61 0.85(4) . ?
N41 C41 1.330(4) . ?
N41 C45 1.332(4) . ?
N51 C51 1.338(4) . ?
N51 C55 1.340(4) . ?
C11 C16 1.406(4) . ?
C11 C12 1.412(4) . ?
C11 C17 1.519(4) . ?
C12 C13 1.391(4) . ?
C12 C21 1.486(4) . ?
C13 C14 1.382(5) . ?
C13 H13 0.9500 . ?
C14 C15 1.393(4) . ?
C14 C18 1.497(4) . ?
C15 C16 1.390(4) . ?
C15 H15 0.9500 . ?
C16 C31 1.495(4) . ?
C18 Zn1 2.519(3) 4_665 ?
C21 C22 1.390(4) . ?
C21 C26 1.398(4) . ?
C22 C23 1.389(5) . ?
C22 H22 0.9500 . ?
C23 C24 1.381(5) . ?
C23 H23 0.9500 . ?
C24 C25 1.376(5) . ?
C24 H24 0.9500 . ?
C25 C26 1.378(5) . ?
C25 H25 0.9500 . ?
C26 H26 0.9500 . ?
C31 C36 1.382(4) . ?
C31 C32 1.393(4) . ?
C32 C33 1.381(5) . ?
C32 H32 0.9500 . ?
C33 C34 1.370(5) . ?
C33 H33 0.9500 . ?
C34 C35 1.383(5) . ?
C34 H34 0.9500 . ?
C35 C36 1.388(4) . ?
C35 H35 0.9500 . ?
C36 H36 0.9500 . ?
C41 C42 1.383(5) . ?
C41 H41 0.9500 . ?
C42 C43 1.367(5) . ?
C42 H42 0.9500 . ?
C43 C44 1.366(5) . ?
C43 H43 0.9500 . ?
C44 C45 1.382(5) . ?
C44 H44 0.9500 . ?
C45 H45 0.9500 . ?
C51 C52 1.383(5) . ?
C51 H51 0.9500 . ?
C52 C53 1.371(5) . ?
C52 H52 0.9500 . ?
C53 C54 1.383(5) . ?
C53 H53 0.9500 . ?
C54 C55 1.373(5) . ?
C54 H54 0.9500 . ?
C55 H55 0.9500 . ?
C61 H61A 0.9800 . ?
C61 H61B 0.9800 . ?
C61 H61C 0.9800 . ?
